data_7242343
loop_
_publ_author_name
'Basak, Tanmoy'
'Frontera, Antonio'
'Chattopadhyay, Shouvik'

_publ_section_title
;
 Insight into non-covalent interactions in two triamine-based mononuclear
 iron(iii) Schiff base complexes with special emphasis on the formation of
 Br&#x22EF;\p halogen bonding
;
_journal_issue 7
_journal_name_full CrystEngComm
_journal_page_first 1578
_journal_page_last 1587
_journal_paper_doi 10.1039/D0CE01534B
_journal_volume 23
_journal_year 2021
_chemical_formula_sum 'C20 H20 Cl3 Fe N4 O2'
_chemical_formula_weight 510.60
_space_group_crystal_system monoclinic
_space_group_IT_number 14
_space_group_name_Hall '-P 2yn'
_space_group_name_H-M_alt 'P 1 21/n 1'
_atom_sites_solution_hydrogens mixed
_audit_creation_method SHELXL-2018/3
_audit_update_record
;
2020-10-10 deposited with the CCDC.	2021-01-26 downloaded from the CCDC.
;
_cell_angle_alpha 90
_cell_angle_beta 107.055(5)
_cell_angle_gamma 90
_cell_formula_units_Z 4
_cell_length_a 13.642(2)
_cell_length_b 12.843(2)
_cell_length_c 13.658(2)
_cell_measurement_reflns_used 900
_cell_measurement_temperature 273(2)
_cell_measurement_theta_max 27.534
_cell_measurement_theta_min 2.696
_cell_volume 2287.7(6)
_computing_structure_refinement 'SHELXL-2018/3 (Sheldrick, 2018)'
_computing_structure_solution 'SHELXT 2014/5 (Sheldrick, 2014)'
_diffrn_ambient_temperature 273(2)
_diffrn_measured_fraction_theta_full 0.989
_diffrn_measured_fraction_theta_max 0.989
_diffrn_measurement_device_type 'BRUKER D8 QUEST AREA DETECTOR'
_diffrn_radiation_type MoK\a
_diffrn_radiation_wavelength 0.71073
_diffrn_reflns_av_R_equivalents 0.0402
_diffrn_reflns_av_unetI/netI 0.0148
_diffrn_reflns_Laue_measured_fraction_full 0.989
_diffrn_reflns_Laue_measured_fraction_max 0.989
_diffrn_reflns_limit_h_max 17
_diffrn_reflns_limit_h_min -17
_diffrn_reflns_limit_k_max 16
_diffrn_reflns_limit_k_min -16
_diffrn_reflns_limit_l_max 17
_diffrn_reflns_limit_l_min -17
_diffrn_reflns_number 76272
_diffrn_reflns_point_group_measured_fraction_full 0.989
_diffrn_reflns_point_group_measured_fraction_max 0.989
_diffrn_reflns_theta_full 25.242
_diffrn_reflns_theta_max 27.534
_diffrn_reflns_theta_min 2.969
_exptl_absorpt_coefficient_mu 1.033
_exptl_absorpt_correction_type multi-scan
_exptl_absorpt_process_details SADABS
_exptl_crystal_colour GREEN
_exptl_crystal_density_diffrn 1.482
_exptl_crystal_description BLOCK
_exptl_crystal_F_000 1044
_exptl_crystal_size_max 0.8
_exptl_crystal_size_mid 0.5
_exptl_crystal_size_min 0.2
_exptl_transmission_factor_max 0.743
_exptl_transmission_factor_min 0.534
_refine_diff_density_max 0.749
_refine_diff_density_min -0.549
_refine_diff_density_rms 0.108
_refine_ls_extinction_method none
_refine_ls_goodness_of_fit_ref 1.079
_refine_ls_hydrogen_treatment mixed
_refine_ls_matrix_type full
_refine_ls_number_parameters 264
_refine_ls_number_reflns 5222
_refine_ls_number_restraints 1
_refine_ls_restrained_S_all 1.079
_refine_ls_R_factor_all 0.0475
_refine_ls_R_factor_gt 0.0423
_refine_ls_shift/su_max 0.001
_refine_ls_shift/su_mean 0.000
_refine_ls_structure_factor_coef Fsqd
_refine_ls_weighting_details 'w=1/[\s^2^(Fo^2^)+(0.0808P)^2^+1.1094P] where P=(Fo^2^+2Fc^2^)/3'
_refine_ls_weighting_scheme calc
_refine_ls_wR_factor_gt 0.1266
_refine_ls_wR_factor_ref 0.1390
_reflns_Friedel_coverage 0.000
_reflns_number_gt 4818
_reflns_number_total 5222
_reflns_threshold_expression 'I > 2\s(I)'
_cod_data_source_file d0ce01534b2.cif
_cod_data_source_block shelx
_cod_depositor_comments
;
The following automatic conversions were performed:

data item '_exptl_absorpt_correction_type' value 'MULTI-SCAN' was
changed to 'multi-scan' in accordance with the
/home/data/users/saulius/crontab/automatic-downloads/current/RSC/lib/dictionaries/cif_core.dic
dictionary named 'cif_core.dic' version 2.4.2 last updated on
2011-04-26.

Automatic conversion script
Id: cif_fix_values 7556 2019-12-06 15:28:31Z antanas 
;
_cod_original_cell_volume 2287.8(7)
_cod_original_sg_symbol_H-M 'P 21/n'
_cod_database_code 7242343
_shelx_shelxl_version_number 2018/3
_shelx_space_group_comment
;
The symmetry employed for this shelxl refinement is uniquely defined
by the following loop, which should always be used as a source of
symmetry information in preference to the above space-group names.
They are only intended as comments.
;

loop_
_space_group_symop_operation_xyz
'x, y, z'
'-x+1/2, y+1/2, -z+1/2'
'-x, -y, -z'
'x-1/2, -y-1/2, z-1/2'

loop_
_atom_site_label
_atom_site_type_symbol
_atom_site_fract_x
_atom_site_fract_y
_atom_site_fract_z
_atom_site_U_iso_or_equiv
_atom_site_adp_type
_atom_site_occupancy
_atom_site_site_symmetry_order
_atom_site_calc_flag
_atom_site_refinement_flags_posn
_atom_site_refinement_flags_adp
_atom_site_refinement_flags_occupancy
_atom_site_disorder_assembly
_atom_site_disorder_group
Fe1 Fe 0.80176(2) 0.52944(2) 0.40846(2) 0.04242(13) Uani 1 1 d . . . . .
C1 C 0.60292(16) 0.64351(17) 0.32336(16) 0.0429(4) Uani 1 1 d . . . . .
C2 C 0.53817(18) 0.6942(2) 0.23764(17) 0.0520(5) Uani 1 1 d . . . . .
H2 H 0.554969 0.693930 0.176391 0.062 Uiso 1 1 calc R U . . .
C3 C 0.45013(18) 0.7446(2) 0.24201(19) 0.0543(5) Uani 1 1 d . . . . .
H3 H 0.407850 0.776783 0.183918 0.065 Uiso 1 1 calc R U . . .
C4 C 0.42505(18) 0.74701(19) 0.33269(19) 0.0515(5) Uani 1 1 d . . . . .
C5 C 0.48519(18) 0.69783(19) 0.41837(18) 0.0498(5) Uani 1 1 d . . . . .
H5 H 0.467301 0.699918 0.479015 0.060 Uiso 1 1 calc R U . . .
C6 C 0.57375(16) 0.64431(18) 0.41467(16) 0.0430(4) Uani 1 1 d . . . . .
C7 C 0.62952(17) 0.58869(19) 0.50554(16) 0.0468(5) Uani 1 1 d . . . . .
H7 H 0.605485 0.593810 0.562425 0.056 Uiso 1 1 calc R U . . .
C8 C 0.7495(2) 0.4761(2) 0.61231(18) 0.0551(6) Uani 1 1 d . . . . .
H8A H 0.712486 0.411172 0.609779 0.066 Uiso 1 1 calc R U . . .
H8B H 0.740091 0.517695 0.668171 0.066 Uiso 1 1 calc R U . . .
C9 C 0.86235(19) 0.4543(2) 0.62973(19) 0.0568(6) Uani 1 1 d . . . . .
H9A H 0.901710 0.517345 0.652056 0.068 Uiso 1 1 calc R U . . .
H9B H 0.885515 0.402081 0.682805 0.068 Uiso 1 1 calc R U . . .
C10 C 0.8429(2) 0.3087(2) 0.5060(2) 0.0616(6) Uani 1 1 d . . . . .
H10A H 0.831701 0.274317 0.565031 0.074 Uiso 1 1 calc R U . . .
H10B H 0.895489 0.270552 0.486326 0.074 Uiso 1 1 calc R U . . .
C11 C 0.7438(2) 0.3075(2) 0.4179(2) 0.0621(6) Uani 1 1 d . . . . .
H11A H 0.730735 0.238368 0.388233 0.075 Uiso 1 1 calc R U . . .
H11B H 0.686227 0.328176 0.441464 0.075 Uiso 1 1 calc R U . . .
C12 C 0.76010(19) 0.3515(2) 0.2542(2) 0.0554(5) Uani 1 1 d . . . . .
H12 H 0.735054 0.285350 0.232709 0.067 Uiso 1 1 calc R U . . .
C13 C 0.79751(18) 0.41411(19) 0.18477(19) 0.0510(5) Uani 1 1 d . . . . .
C14 C 0.7818(2) 0.3786(2) 0.0844(2) 0.0641(7) Uani 1 1 d . . . . .
H14 H 0.741164 0.320229 0.061377 0.077 Uiso 1 1 calc R U . . .
C15 C 0.8260(3) 0.4295(3) 0.0202(2) 0.0698(7) Uani 1 1 d . . . . .
C16 C 0.8882(2) 0.5156(2) 0.0529(2) 0.0619(6) Uani 1 1 d . . . . .
H16 H 0.918135 0.549154 0.008510 0.074 Uiso 1 1 calc R U . . .
C17 C 0.90532(18) 0.5510(2) 0.15149(19) 0.0525(5) Uani 1 1 d . . . . .
H17 H 0.946851 0.609052 0.173054 0.063 Uiso 1 1 calc R U . . .
C18 C 0.86155(16) 0.50167(19) 0.22052(17) 0.0455(4) Uani 1 1 d . . . . .
C19 C 0.4813(5) 0.3875(7) 0.2209(5) 0.1490(13) Uani 1 1 d . . . . .
C20 C 0.4927(5) 0.4358(6) 0.1298(5) 0.1490(13) Uani 1 1 d . . . . .
H20A H 0.550757 0.481754 0.147794 0.224 Uiso 1 1 calc R U . . .
H20B H 0.431965 0.474788 0.096752 0.224 Uiso 1 1 calc R U . . .
H20C H 0.503036 0.383080 0.083933 0.224 Uiso 1 1 calc R U . . .
Cl1 Cl 0.31276(6) 0.81063(7) 0.33507(6) 0.0760(2) Uani 1 1 d . . . . .
Cl2 Cl 0.80801(11) 0.38179(11) -0.10365(7) 0.1160(4) Uani 1 1 d . . . . .
Cl3 Cl 0.90164(5) 0.66744(5) 0.49634(5) 0.05737(17) Uani 1 1 d . . . . .
O1 O 0.68654(12) 0.59842(14) 0.31545(12) 0.0514(4) Uani 1 1 d . . . . .
O2 O 0.88431(13) 0.53590(13) 0.31501(13) 0.0496(4) Uani 1 1 d . . . . .
N1 N 0.70945(14) 0.53276(15) 0.51455(14) 0.0448(4) Uani 1 1 d . . . . .
N2 N 0.87846(15) 0.41698(17) 0.53397(17) 0.0534(5) Uani 1 1 d D . . . .
N3 N 0.75932(15) 0.38136(16) 0.34334(16) 0.0519(4) Uani 1 1 d . . . . .
N4 N 0.4809(4) 0.3467(5) 0.2915(4) 0.1490(13) Uani 1 1 d . . . . .
H2A H 0.9425(15) 0.417(3) 0.540(3) 0.073(9) Uiso 1 1 d D . . . .

loop_
_atom_site_aniso_label
_atom_site_aniso_U_11
_atom_site_aniso_U_22
_atom_site_aniso_U_33
_atom_site_aniso_U_23
_atom_site_aniso_U_13
_atom_site_aniso_U_12
Fe1 0.03967(19) 0.0478(2) 0.04291(19) -0.00160(11) 0.01701(13) 0.00009(11)
C1 0.0415(10) 0.0503(11) 0.0380(9) 0.0010(8) 0.0131(8) -0.0023(8)
C2 0.0518(12) 0.0665(14) 0.0386(10) 0.0087(10) 0.0149(9) 0.0000(10)
C3 0.0501(12) 0.0614(14) 0.0477(11) 0.0144(10) 0.0088(9) 0.0048(10)
C4 0.0464(11) 0.0535(12) 0.0558(13) 0.0096(10) 0.0169(9) 0.0063(9)
C5 0.0484(11) 0.0595(13) 0.0451(11) 0.0067(9) 0.0196(9) 0.0072(10)
C6 0.0407(10) 0.0512(11) 0.0381(9) 0.0045(8) 0.0130(8) 0.0016(8)
C7 0.0462(11) 0.0604(13) 0.0366(10) 0.0041(9) 0.0166(8) 0.0039(9)
C8 0.0531(13) 0.0722(16) 0.0415(11) 0.0132(10) 0.0161(10) 0.0123(11)
C9 0.0498(12) 0.0684(15) 0.0480(12) 0.0104(11) 0.0078(10) 0.0094(11)
C10 0.0629(15) 0.0530(13) 0.0772(17) 0.0115(12) 0.0333(13) 0.0051(11)
C11 0.0635(15) 0.0537(13) 0.0774(17) 0.0003(12) 0.0335(13) -0.0121(11)
C12 0.0561(13) 0.0484(12) 0.0638(14) -0.0101(11) 0.0209(11) -0.0051(10)
C13 0.0504(12) 0.0502(12) 0.0527(12) -0.0076(10) 0.0157(10) 0.0003(9)
C14 0.0718(16) 0.0604(15) 0.0572(14) -0.0135(12) 0.0145(12) -0.0049(12)
C15 0.0841(19) 0.0796(18) 0.0432(12) -0.0102(12) 0.0147(12) 0.0041(15)
C16 0.0643(15) 0.0774(17) 0.0458(12) 0.0043(12) 0.0192(11) 0.0029(13)
C17 0.0479(12) 0.0601(13) 0.0502(12) 0.0004(10) 0.0155(10) 0.0009(10)
C18 0.0399(10) 0.0509(11) 0.0474(11) -0.0049(9) 0.0151(8) 0.0042(9)
C19 0.153(3) 0.191(4) 0.114(2) -0.022(3) 0.055(2) -0.041(2)
C20 0.153(3) 0.191(4) 0.114(2) -0.022(3) 0.055(2) -0.041(2)
Cl1 0.0681(4) 0.0851(5) 0.0799(5) 0.0225(4) 0.0295(4) 0.0336(4)
Cl2 0.1700(12) 0.1277(9) 0.0524(4) -0.0273(5) 0.0359(6) -0.0324(8)
Cl3 0.0567(3) 0.0626(4) 0.0541(3) -0.0129(3) 0.0182(3) -0.0025(3)
O1 0.0473(8) 0.0712(10) 0.0389(7) 0.0064(7) 0.0177(6) 0.0080(7)
O2 0.0453(8) 0.0602(10) 0.0491(8) -0.0120(7) 0.0229(7) -0.0095(7)
N1 0.0422(9) 0.0562(11) 0.0366(8) 0.0057(7) 0.0125(7) 0.0043(7)
N2 0.0415(9) 0.0590(12) 0.0618(12) 0.0086(9) 0.0186(9) 0.0056(8)
N3 0.0505(10) 0.0502(10) 0.0595(11) -0.0047(9) 0.0232(9) -0.0070(8)
N4 0.153(3) 0.191(4) 0.114(2) -0.022(3) 0.055(2) -0.041(2)

loop_
_atom_type_symbol
_atom_type_description
_atom_type_scat_dispersion_real
_atom_type_scat_dispersion_imag
_atom_type_scat_source
C C 0.0033 0.0016 'International Tables Vol C Tables 4.2.6.8 and 6.1.1.4'
H H 0.0000 0.0000 'International Tables Vol C Tables 4.2.6.8 and 6.1.1.4'
N N 0.0061 0.0033 'International Tables Vol C Tables 4.2.6.8 and 6.1.1.4'
O O 0.0106 0.0060 'International Tables Vol C Tables 4.2.6.8 and 6.1.1.4'
Fe Fe 0.3463 0.8444 'International Tables Vol C Tables 4.2.6.8 and 6.1.1.4'
Cl Cl 0.1484 0.1585 'International Tables Vol C Tables 4.2.6.8 and 6.1.1.4'

loop_
_geom_angle_atom_site_label_1
_geom_angle_atom_site_label_2
_geom_angle_atom_site_label_3
_geom_angle
_geom_angle_site_symmetry_1
_geom_angle_site_symmetry_3
_geom_angle_publ_flag
O1 Fe1 O2 93.76(7) . . ?
O1 Fe1 N3 93.83(8) . . ?
O2 Fe1 N3 84.34(7) . . ?
O1 Fe1 N1 84.87(7) . . ?
O2 Fe1 N1 176.41(7) . . ?
N3 Fe1 N1 99.05(7) . . ?
O1 Fe1 N2 154.95(7) . . ?
O2 Fe1 N2 107.41(8) . . ?
N3 Fe1 N2 75.59(8) . . ?
N1 Fe1 N2 74.73(7) . . ?
O1 Fe1 Cl3 103.29(6) . . ?
O2 Fe1 Cl3 86.67(5) . . ?
N3 Fe1 Cl3 161.14(6) . . ?
N1 Fe1 Cl3 90.42(5) . . ?
N2 Fe1 Cl3 91.42(6) . . ?
O1 C1 C2 119.08(19) . . ?
O1 C1 C6 123.48(19) . . ?
C2 C1 C6 117.4(2) . . ?
C3 C2 C1 121.6(2) . . ?
C4 C3 C2 119.8(2) . . ?
C5 C4 C3 120.8(2) . . ?
C5 C4 Cl1 120.59(19) . . ?
C3 C4 Cl1 118.55(18) . . ?
C4 C5 C6 120.1(2) . . ?
C5 C6 C1 120.16(19) . . ?
C5 C6 C7 117.03(19) . . ?
C1 C6 C7 122.78(19) . . ?
N1 C7 C6 125.5(2) . . ?
N1 C8 C9 108.8(2) . . ?
N2 C9 C8 109.4(2) . . ?
N2 C10 C11 111.1(2) . . ?
N3 C11 C10 105.6(2) . . ?
N3 C12 C13 124.1(2) . . ?
C14 C13 C18 119.8(2) . . ?
C14 C13 C12 118.6(2) . . ?
C18 C13 C12 121.0(2) . . ?
C15 C14 C13 120.1(3) . . ?
C14 C15 C16 121.2(3) . . ?
C14 C15 Cl2 119.3(2) . . ?
C16 C15 Cl2 119.4(2) . . ?
C17 C16 C15 119.5(3) . . ?
C16 C17 C18 121.6(2) . . ?
O2 C18 C17 119.0(2) . . ?
O2 C18 C13 123.2(2) . . ?
C17 C18 C13 117.8(2) . . ?
N4 C19 C20 173.7(9) . . ?
C1 O1 Fe1 135.32(13) . . ?
C18 O2 Fe1 128.24(15) . . ?
C7 N1 C8 116.18(19) . . ?
C7 N1 Fe1 126.03(15) . . ?
C8 N1 Fe1 117.29(14) . . ?
C9 N2 C10 114.3(2) . . ?
C9 N2 Fe1 108.13(15) . . ?
C10 N2 Fe1 111.16(17) . . ?
C12 N3 C11 121.0(2) . . ?
C12 N3 Fe1 126.47(17) . . ?
C11 N3 Fe1 111.86(17) . . ?

loop_
_geom_bond_atom_site_label_1
_geom_bond_atom_site_label_2
_geom_bond_distance
_geom_bond_site_symmetry_2
_geom_bond_publ_flag
Fe1 O1 1.9232(16) . ?
Fe1 O2 1.9358(16) . ?
Fe1 N3 2.107(2) . ?
Fe1 N1 2.1812(19) . ?
Fe1 N2 2.251(2) . ?
Fe1 Cl3 2.3407(7) . ?
C1 O1 1.312(3) . ?
C1 C2 1.403(3) . ?
C1 C6 1.416(3) . ?
C2 C3 1.381(3) . ?
C3 C4 1.379(3) . ?
C4 C5 1.371(3) . ?
C4 Cl1 1.745(2) . ?
C5 C6 1.404(3) . ?
C6 C7 1.441(3) . ?
C7 N1 1.281(3) . ?
C8 N1 1.477(3) . ?
C8 C9 1.514(3) . ?
C9 N2 1.469(3) . ?
C10 N2 1.485(3) . ?
C10 C11 1.523(4) . ?
C11 N3 1.452(3) . ?
C12 N3 1.280(3) . ?
C12 C13 1.446(4) . ?
C13 C14 1.400(4) . ?
C13 C18 1.420(3) . ?
C14 C15 1.368(4) . ?
C15 C16 1.386(5) . ?
C15 Cl2 1.747(3) . ?
C16 C17 1.375(4) . ?
C17 C18 1.406(3) . ?
C18 O2 1.312(3) . ?
C19 N4 1.099(8) . ?
C19 C20 1.440(8) . ?
